data_7064092
loop_
_publ_author_name
'Campos-Dominguez, Emmanuel'
'Ruiz-Mendoza, Francisco J.'
'Rend\'on-Nava, David'
'Flores-Jarillo, Mariana'
'\'Alvarez-Hern\'andez, Alejandro'
'Mendoza-Espinosa, Daniel'

_publ_section_title
;
 Preparation and applications of metal complexes supported by fluorene-
 and anthrone-functionalized (bis)mesoionic 1,2,3-triazol-5-ylidenes
;
_journal_issue 46
_journal_name_full 'New Journal of Chemistry'
_journal_page_first 19963
_journal_page_last 19972
_journal_paper_doi 10.1039/D5NJ03832D
_journal_volume 49
_journal_year 2025
_chemical_formula_moiety 'C38 H36 N6 O'
_chemical_formula_sum 'C38 H36 N6 O'
_chemical_formula_weight 592.73
_space_group_crystal_system triclinic
_space_group_IT_number 2
_space_group_name_Hall '-P 1'
_space_group_name_H-M_alt 'P -1'
_atom_sites_solution_hydrogens geom
_atom_sites_solution_primary dual
_audit_creation_date 2025-08-21
_audit_creation_method
;
Olex2 1.5
(compiled 2024.02.16 svn.r378c4104 for OlexSys, GUI svn.r6928)
;
_audit_update_record
;
2025-08-29 deposited with the CCDC.	2025-10-28 downloaded from the CCDC.
;
_cell_angle_alpha 85.589(3)
_cell_angle_beta 89.725(3)
_cell_angle_gamma 88.001(3)
_cell_formula_units_Z 2
_cell_length_a 8.0530(3)
_cell_length_b 12.4053(5)
_cell_length_c 15.7430(6)
_cell_measurement_reflns_used 14375
_cell_measurement_temperature 293(2)
_cell_measurement_theta_max 27.9280
_cell_measurement_theta_min 3.5730
_cell_volume 1567.11(10)
_computing_cell_refinement
;
CrysAlisPro, Agilent Technologies,
Version 1.171.37.35 (release 13-08-2014 CrysAlis171 .NET)
(compiled Aug 13 2014,18:06:01)
;
_computing_data_collection
;
CrysAlisPro, Agilent Technologies,
Version 1.171.37.35 (release 13-08-2014 CrysAlis171 .NET)
(compiled Aug 13 2014,18:06:01)
;
_computing_data_reduction
;
CrysAlisPro, Agilent Technologies,
Version 1.171.37.35 (release 13-08-2014 CrysAlis171 .NET)
(compiled Aug 13 2014,18:06:01)
;
_computing_molecular_graphics 'Olex2 1.5 (Dolomanov et al., 2009)'
_computing_publication_material 'Olex2 1.5 (Dolomanov et al., 2009)'
_computing_structure_refinement 'ShelXL (Sheldrick, 2015)'
_computing_structure_solution 'ShelXT (Sheldrick, 2015)'
_diffrn_ambient_temperature 293(2)
_diffrn_detector 'CCD plate'
_diffrn_detector_area_resol_mean 10.3659
_diffrn_detector_type Atlas
_diffrn_measured_fraction_theta_full 0.998
_diffrn_measured_fraction_theta_max 0.938
_diffrn_measurement_details
;
#__ type_ start__ end____ width___ exp.time_
  1 omega  -31.00   39.00   1.0000   15.0000
omega____ theta____ kappa____ phi______ frames
    -       -9.9610   37.0000  -90.0000 70

#__ type_ start__ end____ width___ exp.time_
  2 omega  -25.00   29.00   1.0000   15.0000
omega____ theta____ kappa____ phi______ frames
    -       -9.9610  -99.0000  -30.0000 54

#__ type_ start__ end____ width___ exp.time_
  3 omega  -56.00  -25.00   1.0000   15.0000
omega____ theta____ kappa____ phi______ frames
    -       -9.9610  115.0000   59.0000 31

#__ type_ start__ end____ width___ exp.time_
  4 omega  -75.00   65.00   1.0000   15.0000
omega____ theta____ kappa____ phi______ frames
    -       -9.9610    0.0000   30.0000 140

#__ type_ start__ end____ width___ exp.time_
  5 omega  -34.00   -4.00   1.0000   15.0000
omega____ theta____ kappa____ phi______ frames
    -       -9.9610   77.0000  150.0000 30

#__ type_ start__ end____ width___ exp.time_
  6 omega  -25.00   31.00   1.0000   15.0000
omega____ theta____ kappa____ phi______ frames
    -       -9.9610  -99.0000   60.0000 56

#__ type_ start__ end____ width___ exp.time_
  7 omega  -25.00   31.00   1.0000   15.0000
omega____ theta____ kappa____ phi______ frames
    -       -9.9610  -99.0000  150.0000 56

#__ type_ start__ end____ width___ exp.time_
  8 omega  -34.00   65.00   1.0000   15.0000
omega____ theta____ kappa____ phi______ frames
    -       -9.9610   37.0000   30.0000 99

#__ type_ start__ end____ width___ exp.time_
  9 omega  -90.00   31.00   1.0000   15.0000
omega____ theta____ kappa____ phi______ frames
    -       -9.9610  -19.0000 -150.0000 121

#__ type_ start__ end____ width___ exp.time_
 10 omega  -21.00   88.00   1.0000   15.0000
omega____ theta____ kappa____ phi______ frames
    -       11.4454   77.0000   60.0000 109

#__ type_ start__ end____ width___ exp.time_
 11 omega  -25.00   52.00   1.0000   15.0000
omega____ theta____ kappa____ phi______ frames
    -       11.4454  -99.0000 -180.0000 77

#__ type_ start__ end____ width___ exp.time_
 12 omega  -25.00   52.00   1.0000   15.0000
omega____ theta____ kappa____ phi______ frames
    -       11.4454  -99.0000  -60.0000 77

#__ type_ start__ end____ width___ exp.time_
 13 omega  -25.00   52.00   1.0000   15.0000
omega____ theta____ kappa____ phi______ frames
    -       11.4454  -99.0000   60.0000 77

#__ type_ start__ end____ width___ exp.time_
 14 omega  -38.00   63.00   1.0000   15.0000
omega____ theta____ kappa____ phi______ frames
    -       -9.9610   57.0000  -30.0000 101

#__ type_ start__ end____ width___ exp.time_
 15 omega  -60.00  -10.00   1.0000   15.0000
omega____ theta____ kappa____ phi______ frames
    -       -9.9610  115.0000   59.0000 50

#__ type_ start__ end____ width___ exp.time_
 16 omega  -25.00   52.00   1.0000   15.0000
omega____ theta____ kappa____ phi______ frames
    -       11.4454  -99.0000 -150.0000 77

#__ type_ start__ end____ width___ exp.time_
 17 omega  -11.00   32.00   1.0000   15.0000
omega____ theta____ kappa____ phi______ frames
    -       11.4454 -115.0000  -29.0000 43
;
_diffrn_measurement_device 'four-circle diffractometer'
_diffrn_measurement_device_type 'Xcalibur, Atlas, Gemini'
_diffrn_measurement_method '\w scans'
_diffrn_orient_matrix_UB_11 0.0219272000
_diffrn_orient_matrix_UB_12 -0.0062774000
_diffrn_orient_matrix_UB_13 -0.0430745000
_diffrn_orient_matrix_UB_21 -0.0288811000
_diffrn_orient_matrix_UB_22 0.0538196000
_diffrn_orient_matrix_UB_23 -0.0113773000
_diffrn_orient_matrix_UB_31 0.0803275000
_diffrn_orient_matrix_UB_32 0.0188851000
_diffrn_orient_matrix_UB_33 0.0075617000
_diffrn_radiation_monochromator graphite
_diffrn_radiation_probe x-ray
_diffrn_radiation_type MoK\a
_diffrn_radiation_wavelength 0.71073
_diffrn_reflns_av_R_equivalents 0.0509
_diffrn_reflns_av_unetI/netI 0.0367
_diffrn_reflns_Laue_measured_fraction_full 0.998
_diffrn_reflns_Laue_measured_fraction_max 0.938
_diffrn_reflns_limit_h_max 11
_diffrn_reflns_limit_h_min -11
_diffrn_reflns_limit_k_max 17
_diffrn_reflns_limit_k_min -16
_diffrn_reflns_limit_l_max 21
_diffrn_reflns_limit_l_min -21
_diffrn_reflns_number 57148
_diffrn_reflns_point_group_measured_fraction_full 0.998
_diffrn_reflns_point_group_measured_fraction_max 0.938
_diffrn_reflns_theta_full 25.242
_diffrn_reflns_theta_max 29.624
_diffrn_reflns_theta_min 3.068
_diffrn_source 'Enhance (Mo) X-ray Source'
_exptl_absorpt_coefficient_mu 0.078
_exptl_absorpt_correction_T_max 1.00000
_exptl_absorpt_correction_T_min 0.77452
_exptl_absorpt_correction_type multi-scan
_exptl_absorpt_process_details
;
CrysAlisPro, Agilent Technologies,
Version 1.171.37.35 (release 13-08-2014 CrysAlis171 .NET)
(compiled Aug 13 2014,18:06:01)
Empirical absorption correction using spherical harmonics,
 implemented in SCALE3 ABSPACK scaling algorithm.
;
_exptl_crystal_density_diffrn 1.256
_exptl_crystal_description Block
_exptl_crystal_F_000 628
_exptl_crystal_size_max 0.08
_exptl_crystal_size_mid 0.06
_exptl_crystal_size_min 0.06
_refine_diff_density_max 0.213
_refine_diff_density_min -0.191
_refine_diff_density_rms 0.040
_refine_ls_extinction_method none
_refine_ls_goodness_of_fit_ref 1.028
_refine_ls_hydrogen_treatment constr
_refine_ls_matrix_type full
_refine_ls_number_parameters 412
_refine_ls_number_reflns 8287
_refine_ls_number_restraints 0
_refine_ls_restrained_S_all 1.028
_refine_ls_R_factor_all 0.0977
_refine_ls_R_factor_gt 0.0573
_refine_ls_shift/su_max 0.001
_refine_ls_shift/su_mean 0.000
_refine_ls_structure_factor_coef Fsqd
_refine_ls_weighting_details 'w=1/[\s^2^(Fo^2^)+(0.0611P)^2^+0.4483P] where P=(Fo^2^+2Fc^2^)/3'
_refine_ls_weighting_scheme calc
_refine_ls_wR_factor_gt 0.1374
_refine_ls_wR_factor_ref 0.1571
_reflns_Friedel_coverage 0.000
_reflns_number_gt 5162
_reflns_number_total 8287
_reflns_threshold_expression 'I > 2\s(I)'
_cod_data_source_file d5nj03832d2.cif
_cod_data_source_block dme-202
_cod_depositor_comments 'Adding full bibliography for 7064090--7064094.cif.'
_cod_database_code 7064092
_shelxl_version_number 2014/6
_chemical_oxdiff_formula 'C26 H12 N6 O1'
_shelx_space_group_comment
;
The symmetry employed for this shelxl refinement is uniquely defined
by the following loop, which should always be used as a source of
symmetry information in preference to the above space-group names.
They are only intended as comments.
;
_reflns_odcompleteness_completeness 99.84
_reflns_odcompleteness_iscentric 1
_reflns_odcompleteness_theta 26.32
_olex2_refinement_description
;
1.a Secondary CH2 refined with riding coordinates:
 C15(H15A,H15B), C27(H27A,H27B)
1.b Aromatic/amide H refined with riding coordinates:
 C17(H17), C29(H29), C20(H20), C11(H11), C22(H22), C32(H32), C34(H34), C7(H7),
 C10(H10), C14(H14), C8(H8), C12(H12), C13(H13), C9(H9)
1.c Idealised Me refined as rotating group:
 C25(H25A,H25B,H25C), C38(H38A,H38B,H38C), C24(H24A,H24B,H24C), C26(H26A,H26B,
 H26C), C36(H36A,H36B,H36C), C37(H37A,H37B,H37C)
;
_olex2_submission_special_instructions 'No special instructions were received'

loop_
_space_group_symop_operation_xyz
'x, y, z'
'-x, -y, -z'

loop_
_atom_site_label
_atom_site_type_symbol
_atom_site_fract_x
_atom_site_fract_y
_atom_site_fract_z
_atom_site_U_iso_or_equiv
_atom_site_adp_type
_atom_site_occupancy
_atom_site_site_symmetry_order
_atom_site_calc_flag
_atom_site_refinement_flags_posn
_atom_site_refinement_flags_adp
_atom_site_refinement_flags_occupancy
_atom_site_disorder_assembly
_atom_site_disorder_group
N1 N 0.81208(17) 0.15697(12) 0.35006(9) 0.0445(3) Uani 1 1 d . . . . .
N4 N 0.74317(18) 0.79745(12) 0.11900(9) 0.0463(3) Uani 1 1 d . . . . .
O1 O 0.42235(16) 0.49273(14) 0.30191(11) 0.0762(5) Uani 1 1 d . . . . .
N3 N 1.0024(2) 0.26326(14) 0.37966(10) 0.0556(4) Uani 1 1 d . . . . .
N2 N 0.9132(2) 0.18397(15) 0.41248(10) 0.0602(4) Uani 1 1 d . . . . .
N6 N 0.8838(2) 0.68059(14) 0.05298(10) 0.0611(4) Uani 1 1 d . . . . .
N5 N 0.7788(2) 0.76384(14) 0.04185(10) 0.0622(5) Uani 1 1 d . . . . .
C2 C 0.77950(19) 0.44309(13) 0.16915(10) 0.0391(4) Uani 1 1 d . . . . .
C16 C 0.96014(19) 0.28753(13) 0.29733(11) 0.0404(4) Uani 1 1 d . . . . .
C0AA C 0.92213(18) 0.47739(13) 0.22307(10) 0.0375(3) Uani 1 1 d . . . . .
C3 C 0.61439(19) 0.44950(13) 0.19550(12) 0.0433(4) Uani 1 1 d . . . . .
C6 C 0.8666(2) 0.52180(13) 0.30617(11) 0.0413(4) Uani 1 1 d . . . . .
C15 C 1.04035(19) 0.37665(14) 0.24440(12) 0.0432(4) Uani 1 1 d . . . . .
H15A H 1.0793 0.3491 0.1916 0.052 Uiso 1 1 calc R . . . .
H15B H 1.1365 0.3991 0.2746 0.052 Uiso 1 1 calc R . . . .
C5 C 0.7018(2) 0.52360(14) 0.33304(11) 0.0458(4) Uani 1 1 d . . . . .
C18 C 0.6952(2) 0.07218(14) 0.36529(11) 0.0433(4) Uani 1 1 d . . . . .
C17 C 0.8388(2) 0.21915(14) 0.27824(11) 0.0446(4) Uani 1 1 d . . . . .
H17 H 0.7857 0.2163 0.2262 0.053 Uiso 1 1 calc R . . . .
C28 C 0.9157(2) 0.65976(14) 0.13736(11) 0.0432(4) Uani 1 1 d . . . . .
C21 C 0.4701(2) -0.09075(16) 0.39186(12) 0.0495(4) Uani 1 1 d . . . . .
C27 C 1.0217(2) 0.56401(14) 0.16906(12) 0.0452(4) Uani 1 1 d . . . . .
H27A H 1.1107 0.5881 0.2035 0.054 Uiso 1 1 calc R . . . .
H27B H 1.0718 0.5311 0.1208 0.054 Uiso 1 1 calc R . . . .
C4 C 0.5681(2) 0.48848(14) 0.27890(13) 0.0490(4) Uani 1 1 d . . . . .
C30 C 0.6194(2) 0.88165(14) 0.12941(11) 0.0448(4) Uani 1 1 d . . . . .
C29 C 0.8257(2) 0.73434(14) 0.17958(12) 0.0473(4) Uani 1 1 d . . . . .
H29 H 0.8221 0.7404 0.2381 0.057 Uiso 1 1 calc R . . . .
C33 C 0.3804(2) 1.04299(16) 0.15237(12) 0.0529(4) Uani 1 1 d . . . . .
C19 C 0.5280(2) 0.10055(15) 0.37558(12) 0.0478(4) Uani 1 1 d . . . . .
C23 C 0.7537(2) -0.03479(15) 0.36898(12) 0.0495(4) Uani 1 1 d . . . . .
C20 C 0.4186(2) 0.01753(16) 0.38912(12) 0.0524(5) Uani 1 1 d . . . . .
H20 H 0.3065 0.0348 0.3967 0.063 Uiso 1 1 calc R . . . .
C11 C 0.8140(2) 0.40250(16) 0.09057(12) 0.0528(4) Uani 1 1 d . . . . .
H11 H 0.9235 0.3974 0.0719 0.063 Uiso 1 1 calc R . . . .
C22 C 0.6379(2) -0.11469(15) 0.38229(13) 0.0528(5) Uani 1 1 d . . . . .
H22 H 0.6743 -0.1868 0.3849 0.063 Uiso 1 1 calc R . . . .
C31 C 0.4635(2) 0.85278(15) 0.15890(12) 0.0494(4) Uani 1 1 d . . . . .
C32 C 0.3463(2) 0.93506(16) 0.16987(12) 0.0548(5) Uani 1 1 d . . . . .
H32 H 0.2412 0.9171 0.1897 0.066 Uiso 1 1 calc R . . . .
C34 C 0.5364(3) 1.06749(16) 0.12103(13) 0.0569(5) Uani 1 1 d . . . . .
H34 H 0.5602 1.1397 0.1077 0.068 Uiso 1 1 calc R . . . .
C7 C 0.9857(3) 0.56216(15) 0.35914(13) 0.0560(5) Uani 1 1 d . . . . .
H7 H 1.0966 0.5622 0.3423 0.067 Uiso 1 1 calc R . . . .
C35 C 0.6585(2) 0.98902(15) 0.10861(12) 0.0516(4) Uani 1 1 d . . . . .
C10 C 0.6596(3) 0.56170(17) 0.41226(14) 0.0654(6) Uani 1 1 d . . . . .
H10 H 0.5497 0.5608 0.4307 0.078 Uiso 1 1 calc R . . . .
C14 C 0.4891(2) 0.41710(17) 0.14311(15) 0.0607(5) Uani 1 1 d . . . . .
H14 H 0.3789 0.4225 0.1607 0.073 Uiso 1 1 calc R . . . .
C25 C 0.3481(3) -0.17863(18) 0.40460(15) 0.0654(6) Uani 1 1 d . . . . .
H25A H 0.2744 -0.1635 0.4506 0.098 Uiso 1 1 calc GR . . . .
H25B H 0.4065 -0.2466 0.4179 0.098 Uiso 1 1 calc GR . . . .
H25C H 0.2849 -0.1823 0.3534 0.098 Uiso 1 1 calc GR . . . .
C8 C 0.9406(4) 0.60168(18) 0.43564(15) 0.0725(7) Uani 1 1 d . . . . .
H8 H 1.0208 0.6296 0.4693 0.087 Uiso 1 1 calc R . . . .
C12 C 0.6899(3) 0.36996(19) 0.04037(14) 0.0685(6) Uani 1 1 d . . . . .
H12 H 0.7161 0.3425 -0.0116 0.082 Uiso 1 1 calc R . . . .
C13 C 0.5262(3) 0.37750(19) 0.06610(16) 0.0730(7) Uani 1 1 d . . . . .
H13 H 0.4420 0.3560 0.0316 0.088 Uiso 1 1 calc R . . . .
C38 C 0.2528(3) 1.13083(19) 0.16733(15) 0.0709(6) Uani 1 1 d . . . . .
H38A H 0.1802 1.1415 0.1190 0.106 Uiso 1 1 calc GR . . . .
H38B H 0.3076 1.1968 0.1753 0.106 Uiso 1 1 calc GR . . . .
H38C H 0.1891 1.1102 0.2173 0.106 Uiso 1 1 calc GR . . . .
C9 C 0.7786(4) 0.6003(2) 0.46274(14) 0.0803(8) Uani 1 1 d . . . . .
H9 H 0.7496 0.6254 0.5152 0.096 Uiso 1 1 calc R . . . .
C24 C 0.9356(3) -0.06426(19) 0.36035(19) 0.0776(7) Uani 1 1 d . . . . .
H24A H 0.9791 -0.0267 0.3100 0.116 Uiso 1 1 calc GR . . . .
H24B H 0.9495 -0.1409 0.3562 0.116 Uiso 1 1 calc GR . . . .
H24C H 0.9941 -0.0441 0.4093 0.116 Uiso 1 1 calc GR . . . .
C26 C 0.4674(3) 0.21692(17) 0.37299(17) 0.0705(6) Uani 1 1 d . . . . .
H26A H 0.5385 0.2563 0.4073 0.106 Uiso 1 1 calc GR . . . .
H26B H 0.3559 0.2206 0.3948 0.106 Uiso 1 1 calc GR . . . .
H26C H 0.4691 0.2480 0.3153 0.106 Uiso 1 1 calc GR . . . .
C36 C 0.4222(3) 0.73647(17) 0.17997(16) 0.0715(6) Uani 1 1 d . . . . .
H36A H 0.4769 0.6921 0.1402 0.107 Uiso 1 1 calc GR . . . .
H36B H 0.3042 0.7291 0.1765 0.107 Uiso 1 1 calc GR . . . .
H36C H 0.4592 0.7140 0.2367 0.107 Uiso 1 1 calc GR . . . .
C37 C 0.8263(3) 1.0189(2) 0.07302(19) 0.0817(7) Uani 1 1 d . . . . .
H37A H 0.9113 0.9924 0.1125 0.123 Uiso 1 1 calc GR . . . .
H37B H 0.8307 1.0962 0.0640 0.123 Uiso 1 1 calc GR . . . .
H37C H 0.8436 0.9871 0.0198 0.123 Uiso 1 1 calc GR . . . .

loop_
_atom_site_aniso_label
_atom_site_aniso_U_11
_atom_site_aniso_U_22
_atom_site_aniso_U_33
_atom_site_aniso_U_23
_atom_site_aniso_U_13
_atom_site_aniso_U_12
N1 0.0434(8) 0.0433(8) 0.0463(8) -0.0009(6) -0.0013(6) -0.0016(6)
N4 0.0524(8) 0.0425(8) 0.0435(8) -0.0032(6) 0.0036(6) 0.0031(7)
O1 0.0421(7) 0.0803(11) 0.1060(13) -0.0084(9) 0.0301(8) -0.0004(7)
N3 0.0557(9) 0.0595(10) 0.0519(9) -0.0004(7) -0.0060(7) -0.0122(8)
N2 0.0632(10) 0.0681(11) 0.0492(9) 0.0037(8) -0.0091(8) -0.0166(9)
N6 0.0723(11) 0.0599(10) 0.0495(9) -0.0026(8) 0.0102(8) 0.0153(9)
N5 0.0791(12) 0.0609(11) 0.0450(9) -0.0040(8) 0.0046(8) 0.0180(9)
C2 0.0378(8) 0.0353(8) 0.0435(9) 0.0013(7) 0.0034(7) -0.0023(6)
C16 0.0351(8) 0.0385(9) 0.0473(9) -0.0049(7) 0.0025(7) 0.0052(7)
C0AA 0.0309(7) 0.0376(8) 0.0436(9) -0.0028(7) 0.0048(6) 0.0008(6)
C3 0.0347(8) 0.0362(9) 0.0578(11) 0.0039(7) 0.0015(7) -0.0023(7)
C6 0.0450(9) 0.0337(8) 0.0441(9) 0.0002(7) 0.0019(7) 0.0047(7)
C15 0.0332(8) 0.0417(9) 0.0544(10) -0.0038(7) 0.0058(7) 0.0018(7)
C5 0.0523(10) 0.0368(9) 0.0465(10) 0.0023(7) 0.0122(8) 0.0104(7)
C18 0.0425(9) 0.0417(9) 0.0450(9) 0.0020(7) 0.0015(7) -0.0026(7)
C17 0.0461(9) 0.0455(9) 0.0418(9) -0.0018(7) -0.0014(7) -0.0011(8)
C28 0.0415(9) 0.0400(9) 0.0481(10) -0.0015(7) 0.0069(7) -0.0050(7)
C21 0.0484(10) 0.0521(11) 0.0470(10) 0.0024(8) 0.0023(8) -0.0046(8)
C27 0.0361(8) 0.0427(9) 0.0564(10) -0.0012(8) 0.0085(7) -0.0029(7)
C4 0.0393(9) 0.0390(9) 0.0669(12) 0.0051(8) 0.0149(8) 0.0041(7)
C30 0.0484(9) 0.0406(9) 0.0451(9) -0.0041(7) 0.0015(7) 0.0036(7)
C29 0.0539(10) 0.0456(10) 0.0420(9) -0.0026(7) 0.0005(8) 0.0028(8)
C33 0.0579(11) 0.0514(11) 0.0484(10) -0.0027(8) 0.0002(8) 0.0087(9)
C19 0.0448(9) 0.0457(10) 0.0520(10) -0.0001(8) -0.0020(8) 0.0027(8)
C23 0.0434(9) 0.0466(10) 0.0575(11) -0.0002(8) 0.0064(8) 0.0010(8)
C20 0.0389(9) 0.0583(12) 0.0594(11) -0.0016(9) 0.0010(8) 0.0012(8)
C11 0.0578(11) 0.0540(11) 0.0470(10) -0.0057(8) 0.0065(8) -0.0051(9)
C22 0.0516(10) 0.0408(10) 0.0645(12) 0.0022(8) 0.0048(9) 0.0024(8)
C31 0.0547(10) 0.0456(10) 0.0475(10) -0.0022(8) 0.0038(8) -0.0019(8)
C32 0.0500(10) 0.0588(12) 0.0548(11) -0.0015(9) 0.0078(8) 0.0007(9)
C34 0.0611(12) 0.0405(10) 0.0685(13) -0.0011(9) 0.0020(10) -0.0003(9)
C7 0.0645(12) 0.0462(10) 0.0573(12) -0.0065(9) -0.0121(9) 0.0049(9)
C35 0.0499(10) 0.0464(10) 0.0580(11) -0.0022(8) 0.0037(8) -0.0014(8)
C10 0.0827(15) 0.0543(12) 0.0562(12) 0.0012(10) 0.0206(11) 0.0252(11)
C14 0.0415(10) 0.0580(12) 0.0809(15) 0.0093(11) -0.0093(9) -0.0094(9)
C25 0.0552(12) 0.0611(13) 0.0791(15) 0.0015(11) 0.0070(10) -0.0086(10)
C8 0.1070(19) 0.0504(12) 0.0602(13) -0.0140(10) -0.0241(13) 0.0183(12)
C12 0.0903(17) 0.0653(14) 0.0515(12) -0.0085(10) -0.0068(11) -0.0159(12)
C13 0.0793(16) 0.0677(14) 0.0726(15) 0.0010(12) -0.0263(12) -0.0238(12)
C38 0.0717(14) 0.0649(14) 0.0740(15) -0.0025(11) 0.0066(11) 0.0212(11)
C9 0.126(2) 0.0675(15) 0.0464(12) -0.0153(10) -0.0011(13) 0.0373(15)
C24 0.0482(11) 0.0555(13) 0.128(2) -0.0063(13) 0.0147(12) 0.0048(10)
C26 0.0552(12) 0.0504(12) 0.1050(19) -0.0051(12) -0.0028(11) 0.0094(10)
C36 0.0733(14) 0.0507(12) 0.0900(17) -0.0002(11) 0.0170(12) -0.0096(11)
C37 0.0605(13) 0.0631(14) 0.121(2) 0.0000(14) 0.0184(13) -0.0098(11)

loop_
_atom_type_symbol
_atom_type_description
_atom_type_scat_dispersion_real
_atom_type_scat_dispersion_imag
_atom_type_scat_source
C C 0.0033 0.0016 'International Tables Vol C Tables 4.2.6.8 and 6.1.1.4'
H H 0.0000 0.0000 'International Tables Vol C Tables 4.2.6.8 and 6.1.1.4'
N N 0.0061 0.0033 'International Tables Vol C Tables 4.2.6.8 and 6.1.1.4'
O O 0.0106 0.0060 'International Tables Vol C Tables 4.2.6.8 and 6.1.1.4'

loop_
_geom_angle_atom_site_label_1
_geom_angle_atom_site_label_2
_geom_angle_atom_site_label_3
_geom_angle
_geom_angle_site_symmetry_1
_geom_angle_site_symmetry_3
_geom_angle_publ_flag
N2 N1 C18 121.00(14) . . ?
C17 N1 N2 110.32(14) . . ?
C17 N1 C18 128.68(14) . . ?
N5 N4 C30 121.01(15) . . ?
N5 N4 C29 110.01(15) . . ?
C29 N4 C30 128.65(15) . . ?
N2 N3 C16 109.95(14) . . ?
N3 N2 N1 106.61(14) . . ?
N5 N6 C28 109.55(15) . . ?
N6 N5 N4 107.30(15) . . ?
C3 C2 C0AA 122.58(15) . . ?
C3 C2 C11 118.07(16) . . ?
C11 C2 C0AA 119.35(15) . . ?
N3 C16 C15 121.49(15) . . ?
N3 C16 C17 107.37(15) . . ?
C17 C16 C15 131.14(16) . . ?
C2 C0AA C15 108.29(13) . . ?
C2 C0AA C27 108.47(13) . . ?
C6 C0AA C2 113.75(13) . . ?
C6 C0AA C15 108.28(13) . . ?
C6 C0AA C27 109.78(13) . . ?
C27 C0AA C15 108.12(12) . . ?
C2 C3 C4 121.38(15) . . ?
C2 C3 C14 119.91(18) . . ?
C14 C3 C4 118.71(16) . . ?
C5 C6 C0AA 122.82(15) . . ?
C5 C6 C7 118.00(17) . . ?
C7 C6 C0AA 119.18(15) . . ?
C16 C15 C0AA 113.54(13) . . ?
C16 C15 H15A 108.9 . . ?
C16 C15 H15B 108.9 . . ?
C0AA C15 H15A 108.9 . . ?
C0AA C15 H15B 108.9 . . ?
H15A C15 H15B 107.7 . . ?
C6 C5 C4 121.30(16) . . ?
C6 C5 C10 119.99(19) . . ?
C10 C5 C4 118.69(17) . . ?
C19 C18 N1 118.76(15) . . ?
C23 C18 N1 118.74(15) . . ?
C23 C18 C19 122.50(16) . . ?
N1 C17 C16 105.75(15) . . ?
N1 C17 H17 127.1 . . ?
C16 C17 H17 127.1 . . ?
N6 C28 C27 121.04(16) . . ?
N6 C28 C29 107.24(16) . . ?
C29 C28 C27 131.52(17) . . ?
C20 C21 C25 121.05(17) . . ?
C22 C21 C20 117.93(17) . . ?
C22 C21 C25 121.02(18) . . ?
C0AA C27 H27A 109.0 . . ?
C0AA C27 H27B 109.0 . . ?
C28 C27 C0AA 112.71(13) . . ?
C28 C27 H27A 109.0 . . ?
C28 C27 H27B 109.0 . . ?
H27A C27 H27B 107.8 . . ?
O1 C4 C3 120.86(18) . . ?
O1 C4 C5 121.11(18) . . ?
C5 C4 C3 118.02(14) . . ?
C31 C30 N4 118.49(16) . . ?
C31 C30 C35 122.15(17) . . ?
C35 C30 N4 119.35(16) . . ?
N4 C29 C28 105.89(16) . . ?
N4 C29 H29 127.1 . . ?
C28 C29 H29 127.1 . . ?
C32 C33 C34 117.71(18) . . ?
C32 C33 C38 121.26(19) . . ?
C34 C33 C38 121.03(19) . . ?
C18 C19 C26 121.73(17) . . ?
C20 C19 C18 117.45(17) . . ?
C20 C19 C26 120.82(17) . . ?
C18 C23 C24 121.92(17) . . ?
C22 C23 C18 117.43(16) . . ?
C22 C23 C24 120.64(17) . . ?
C21 C20 H20 118.8 . . ?
C19 C20 C21 122.38(17) . . ?
C19 C20 H20 118.8 . . ?
C2 C11 H11 119.3 . . ?
C12 C11 C2 121.32(19) . . ?
C12 C11 H11 119.3 . . ?
C21 C22 C23 122.29(17) . . ?
C21 C22 H22 118.9 . . ?
C23 C22 H22 118.9 . . ?
C30 C31 C36 121.61(18) . . ?
C32 C31 C30 117.77(17) . . ?
C32 C31 C36 120.62(18) . . ?
C33 C32 C31 122.31(18) . . ?
C33 C32 H32 118.8 . . ?
C31 C32 H32 118.8 . . ?
C33 C34 H34 118.7 . . ?
C33 C34 C35 122.69(18) . . ?
C35 C34 H34 118.7 . . ?
C6 C7 H7 119.5 . . ?
C8 C7 C6 120.9(2) . . ?
C8 C7 H7 119.5 . . ?
C30 C35 C37 121.58(18) . . ?
C34 C35 C30 117.33(17) . . ?
C34 C35 C37 121.09(19) . . ?
C5 C10 H10 119.7 . . ?
C9 C10 C5 120.7(2) . . ?
C9 C10 H10 119.7 . . ?
C3 C14 H14 119.6 . . ?
C13 C14 C3 120.89(19) . . ?
C13 C14 H14 119.6 . . ?
C21 C25 H25A 109.5 . . ?
C21 C25 H25B 109.5 . . ?
C21 C25 H25C 109.5 . . ?
H25A C25 H25B 109.5 . . ?
H25A C25 H25C 109.5 . . ?
H25B C25 H25C 109.5 . . ?
C7 C8 H8 119.7 . . ?
C9 C8 C7 120.7(2) . . ?
C9 C8 H8 119.7 . . ?
C11 C12 H12 119.7 . . ?
C11 C12 C13 120.6(2) . . ?
C13 C12 H12 119.7 . . ?
C14 C13 C12 119.25(19) . . ?
C14 C13 H13 120.4 . . ?
C12 C13 H13 120.4 . . ?
C33 C38 H38A 109.5 . . ?
C33 C38 H38B 109.5 . . ?
C33 C38 H38C 109.5 . . ?
H38A C38 H38B 109.5 . . ?
H38A C38 H38C 109.5 . . ?
H38B C38 H38C 109.5 . . ?
C10 C9 C8 119.7(2) . . ?
C10 C9 H9 120.2 . . ?
C8 C9 H9 120.2 . . ?
C23 C24 H24A 109.5 . . ?
C23 C24 H24B 109.5 . . ?
C23 C24 H24C 109.5 . . ?
H24A C24 H24B 109.5 . . ?
H24A C24 H24C 109.5 . . ?
H24B C24 H24C 109.5 . . ?
C19 C26 H26A 109.5 . . ?
C19 C26 H26B 109.5 . . ?
C19 C26 H26C 109.5 . . ?
H26A C26 H26B 109.5 . . ?
H26A C26 H26C 109.5 . . ?
H26B C26 H26C 109.5 . . ?
C31 C36 H36A 109.5 . . ?
C31 C36 H36B 109.5 . . ?
C31 C36 H36C 109.5 . . ?
H36A C36 H36B 109.5 . . ?
H36A C36 H36C 109.5 . . ?
H36B C36 H36C 109.5 . . ?
C35 C37 H37A 109.5 . . ?
C35 C37 H37B 109.5 . . ?
C35 C37 H37C 109.5 . . ?
H37A C37 H37B 109.5 . . ?
H37A C37 H37C 109.5 . . ?
H37B C37 H37C 109.5 . . ?

loop_
_geom_bond_atom_site_label_1
_geom_bond_atom_site_label_2
_geom_bond_distance
_geom_bond_site_symmetry_2
_geom_bond_publ_flag
N1 N2 1.348(2) . ?
N1 C18 1.442(2) . ?
N1 C17 1.340(2) . ?
N4 N5 1.341(2) . ?
N4 C30 1.436(2) . ?
N4 C29 1.349(2) . ?
O1 C4 1.227(2) . ?
N3 N2 1.311(2) . ?
N3 C16 1.350(2) . ?
N6 N5 1.313(2) . ?
N6 C28 1.358(2) . ?
C2 C0AA 1.523(2) . ?
C2 C3 1.392(2) . ?
C2 C11 1.394(2) . ?
C16 C15 1.496(2) . ?
C16 C17 1.366(2) . ?
C0AA C6 1.518(2) . ?
C0AA C15 1.561(2) . ?
C0AA C27 1.560(2) . ?
C3 C4 1.475(3) . ?
C3 C14 1.396(3) . ?
C6 C5 1.391(2) . ?
C6 C7 1.404(3) . ?
C15 H15A 0.9700 . ?
C15 H15B 0.9700 . ?
C5 C4 1.474(3) . ?
C5 C10 1.403(3) . ?
C18 C19 1.392(2) . ?
C18 C23 1.390(3) . ?
C17 H17 0.9300 . ?
C28 C27 1.494(2) . ?
C28 C29 1.366(2) . ?
C21 C20 1.389(3) . ?
C21 C22 1.383(3) . ?
C21 C25 1.495(3) . ?
C27 H27A 0.9700 . ?
C27 H27B 0.9700 . ?
C30 C31 1.386(3) . ?
C30 C35 1.393(3) . ?
C29 H29 0.9300 . ?
C33 C32 1.383(3) . ?
C33 C34 1.383(3) . ?
C33 C38 1.502(3) . ?
C19 C20 1.382(3) . ?
C19 C26 1.505(3) . ?
C23 C22 1.388(3) . ?
C23 C24 1.505(3) . ?
C20 H20 0.9300 . ?
C11 H11 0.9300 . ?
C11 C12 1.368(3) . ?
C22 H22 0.9300 . ?
C31 C32 1.386(3) . ?
C31 C36 1.504(3) . ?
C32 H32 0.9300 . ?
C34 H34 0.9300 . ?
C34 C35 1.384(3) . ?
C7 H7 0.9300 . ?
C7 C8 1.377(3) . ?
C35 C37 1.507(3) . ?
C10 H10 0.9300 . ?
C10 C9 1.370(4) . ?
C14 H14 0.9300 . ?
C14 C13 1.371(3) . ?
C25 H25A 0.9600 . ?
C25 H25B 0.9600 . ?
C25 H25C 0.9600 . ?
C8 H8 0.9300 . ?
C8 C9 1.371(4) . ?
C12 H12 0.9300 . ?
C12 C13 1.379(3) . ?
C13 H13 0.9300 . ?
C38 H38A 0.9600 . ?
C38 H38B 0.9600 . ?
C38 H38C 0.9600 . ?
C9 H9 0.9300 . ?
C24 H24A 0.9600 . ?
C24 H24B 0.9600 . ?
C24 H24C 0.9600 . ?
C26 H26A 0.9600 . ?
C26 H26B 0.9600 . ?
C26 H26C 0.9600 . ?
C36 H36A 0.9600 . ?
C36 H36B 0.9600 . ?
C36 H36C 0.9600 . ?
C37 H37A 0.9600 . ?
C37 H37B 0.9600 . ?
C37 H37C 0.9600 . ?
